data_4027489
loop_
_publ_author_name
'Alankriti Bajpai'
'Palani Natarajan'
'Paloth Venugopalan'
'Jarugu Narasimha Moorthy'

_publ_contact_author_address
;Departmet of chemistry
Indian Institute of Technology - Kanpur
Kanpur - 208 016
INDIA
;
_publ_contact_author_email moorthy@iitk.ac.in
_publ_contact_author_fax +915122597436
_publ_contact_author_name 'Prof. J. N. Moorthy'
_publ_contact_author_phone +915122597438
_publ_section_title
;
 Crystal Engineering: Lattice Inclusion Based on O-H...O Hydrogen-Bonded
 Self-Assembly and Guest-Induced Structural Mimicry
;
_journal_name_full 'Journal of Organic Chemistry'
_journal_page_first 7858
_journal_page_last 7865
_journal_paper_doi 10.1021/jo3010292
_journal_volume 77
_journal_year 2012
_chemical_formula_sum 'C30 H33 N O4'
_chemical_formula_weight 471.59
_chemical_name_common 2,4-Bis(4-hydroxy-2,6-dimethylphenyl)-1,5-dimethylbenzene
_chemical_name_systematic
; 
2,4-Bis(4-hydroxy-2,6-dimethylphenyl)-1,5-dimethylbenzene-nitrobenzene 
;
_space_group_IT_number 14
_symmetry_cell_setting monoclinic
_symmetry_space_group_name_Hall '-P 2ybc'
_symmetry_space_group_name_H-M 'P 1 21/c 1'
_atom_sites_solution_hydrogens geom
_atom_sites_solution_primary direct
_atom_sites_solution_secondary difmap
_audit_creation_method SHELXL-97
_cell_angle_alpha 90.00
_cell_angle_beta 96.593(5)
_cell_angle_gamma 90.00
_cell_formula_units_Z 4
_cell_length_a 8.2010(18)
_cell_length_b 17.558(4)
_cell_length_c 17.919(4)
_cell_measurement_temperature 293(2)
_cell_volume 2563.1(10)
_computing_structure_refinement 'SHELXL-97 (Sheldrick, 1997)'
_diffrn_ambient_temperature 293(2)
_diffrn_measured_fraction_theta_full 0.993
_diffrn_measured_fraction_theta_max 0.993
_diffrn_radiation_monochromator graphite
_diffrn_radiation_source 'fine-focus sealed tube'
_diffrn_radiation_type MoK\a
_diffrn_radiation_wavelength 0.71073
_diffrn_reflns_av_R_equivalents 0.0540
_diffrn_reflns_av_sigmaI/netI 0.0639
_diffrn_reflns_limit_h_max 8
_diffrn_reflns_limit_h_min -9
_diffrn_reflns_limit_k_max 20
_diffrn_reflns_limit_k_min -19
_diffrn_reflns_limit_l_max 21
_diffrn_reflns_limit_l_min -20
_diffrn_reflns_number 13203
_diffrn_reflns_theta_full 25.00
_diffrn_reflns_theta_max 25.00
_diffrn_reflns_theta_min 2.29
_exptl_absorpt_coefficient_mu 0.080
_exptl_crystal_density_diffrn 1.217
_exptl_crystal_F_000 1000
_refine_diff_density_max 0.589
_refine_diff_density_min -0.369
_refine_diff_density_rms 0.061
_refine_ls_extinction_method none
_refine_ls_goodness_of_fit_ref 1.054
_refine_ls_hydrogen_treatment mixed
_refine_ls_matrix_type full
_refine_ls_number_parameters 322
_refine_ls_number_reflns 4477
_refine_ls_number_restraints 0
_refine_ls_restrained_S_all 1.054
_refine_ls_R_factor_all 0.0978
_refine_ls_R_factor_gt 0.0683
_refine_ls_shift/su_max 0.000
_refine_ls_shift/su_mean 0.000
_refine_ls_structure_factor_coef Fsqd
_refine_ls_weighting_details 'calc w=1/[\s^2^(Fo^2^)+(0.1123P)^2^+0.0000P] where P=(Fo^2^+2Fc^2^)/3'
_refine_ls_weighting_scheme calc
_refine_ls_wR_factor_gt 0.1817
_refine_ls_wR_factor_ref 0.2024
_reflns_number_gt 3007
_reflns_number_total 4477
_reflns_threshold_expression >2sigma(I)
_cod_data_source_file jo3010292_si_004.cif
_cod_data_source_block BX-NB
_cod_original_cell_volume 2563.2(10)
_cod_database_code 4027489

loop_
_symmetry_equiv_pos_as_xyz
'x, y, z'
'-x, y+1/2, -z+1/2'
'-x, -y, -z'
'x, -y-1/2, z-1/2'

loop_
_atom_site_label
_atom_site_type_symbol
_atom_site_fract_x
_atom_site_fract_y
_atom_site_fract_z
_atom_site_U_iso_or_equiv
_atom_site_adp_type
_atom_site_occupancy
_atom_site_symmetry_multiplicity
_atom_site_calc_flag
_atom_site_refinement_flags
O1 O -0.5892(3) 0.56185(11) -0.01502(12) 0.0479(6) Uani 1 1 d .
H1A H -0.5267 0.5189 -0.0045 0.072 Uiso 0.50 1 d PR
H1B H -0.6798 0.5566 -0.0420 0.072 Uiso 0.50 1 d PR
O2 O 0.0908(2) 0.96591(11) 0.45281(9) 0.0367(5) Uani 1 1 d .
H2A H 0.1962 0.9521 0.4667 0.055 Uiso 0.50 1 d PR
H2B H 0.0336 0.9815 0.4927 0.055 Uiso 0.50 1 d PR
O3 O 0.3087(4) 0.68616(19) 0.20559(19) 0.0914(10) Uani 1 1 d .
O4 O 0.3299(4) 0.7542(2) 0.30538(19) 0.0969(11) Uani 1 1 d .
N1 N 0.3871(4) 0.72031(19) 0.25632(19) 0.0623(8) Uani 1 1 d .
C1 C -0.3024(3) 0.85046(14) 0.04992(13) 0.0237(6) Uani 1 1 d .
C2 C -0.2943(3) 0.90854(14) -0.00307(13) 0.0253(6) Uani 1 1 d .
C3 C -0.2206(3) 0.97655(14) 0.02086(13) 0.0268(6) Uani 1 1 d .
H3A H -0.2121 1.0146 -0.0146 0.032 Uiso 1 1 calc R
C4 C -0.1584(3) 0.99132(14) 0.09528(13) 0.0258(6) Uani 1 1 d .
C5 C -0.1702(3) 0.93337(14) 0.14804(13) 0.0247(6) Uani 1 1 d .
C6 C -0.2405(3) 0.86436(14) 0.12420(13) 0.0241(6) Uani 1 1 d .
H6A H -0.2464 0.8258 0.1594 0.029 Uiso 1 1 calc R
C7 C -0.3616(4) 0.89845(15) -0.08402(14) 0.0338(7) Uani 1 1 d .
H7A H -0.3894 0.9473 -0.1059 0.051 Uiso 1 1 calc R
H7B H -0.4580 0.8671 -0.0872 0.051 Uiso 1 1 calc R
H7C H -0.2803 0.8745 -0.1107 0.051 Uiso 1 1 calc R
C8 C -0.0830(3) 1.06700(15) 0.11817(14) 0.0332(7) Uani 1 1 d .
H8A H -0.0580 1.0940 0.0743 0.050 Uiso 1 1 calc R
H8B H 0.0161 1.0591 0.1513 0.050 Uiso 1 1 calc R
H8C H -0.1588 1.0963 0.1435 0.050 Uiso 1 1 calc R
C9 C -0.3769(3) 0.77445(14) 0.03002(12) 0.0230(6) Uani 1 1 d .
C10 C -0.2777(3) 0.71149(14) 0.01844(14) 0.0268(6) Uani 1 1 d .
C11 C -0.3505(3) 0.64064(14) 0.00314(14) 0.0302(6) Uani 1 1 d .
H11A H -0.2855 0.5986 -0.0046 0.036 Uiso 1 1 calc R
C12 C -0.5187(3) 0.63250(14) -0.00064(14) 0.0298(6) Uani 1 1 d .
C13 C -0.6158(3) 0.69353(14) 0.01051(14) 0.0300(6) Uani 1 1 d .
H13A H -0.7290 0.6873 0.0077 0.036 Uiso 1 1 calc R
C14 C -0.5474(3) 0.76494(14) 0.02597(14) 0.0275(6) Uani 1 1 d .
C15 C -0.0950(3) 0.71993(15) 0.02215(17) 0.0362(7) Uani 1 1 d .
H15A H -0.0486 0.6738 0.0049 0.054 Uiso 1 1 calc R
H15B H -0.0500 0.7298 0.0731 0.054 Uiso 1 1 calc R
H15C H -0.0695 0.7616 -0.0092 0.054 Uiso 1 1 calc R
C16 C -0.6547(4) 0.83137(16) 0.03943(17) 0.0397(7) Uani 1 1 d .
H16A H -0.7654 0.8141 0.0408 0.060 Uiso 1 1 calc R
H16B H -0.6519 0.8677 -0.0004 0.060 Uiso 1 1 calc R
H16C H -0.6157 0.8549 0.0865 0.060 Uiso 1 1 calc R
C17 C -0.1021(3) 0.94364(14) 0.22878(13) 0.0247(6) Uani 1 1 d .
C18 C 0.0619(3) 0.92422(14) 0.25163(14) 0.0277(6) Uani 1 1 d .
C19 C 0.1245(3) 0.93179(15) 0.32658(14) 0.0288(6) Uani 1 1 d .
H19A H 0.2326 0.9181 0.3421 0.035 Uiso 1 1 calc R
C20 C 0.0270(3) 0.95948(14) 0.37812(13) 0.0268(6) Uani 1 1 d .
C21 C -0.1338(3) 0.98010(14) 0.35616(13) 0.0272(6) Uani 1 1 d .
H21A H -0.1981 0.9993 0.3913 0.033 Uiso 1 1 calc R
C22 C -0.1996(3) 0.97223(14) 0.28165(13) 0.0264(6) Uani 1 1 d .
C23 C 0.1685(3) 0.89344(17) 0.19562(15) 0.0379(7) Uani 1 1 d .
H23A H 0.2798 0.8897 0.2187 0.057 Uiso 1 1 calc R
H23B H 0.1637 0.9271 0.1532 0.057 Uiso 1 1 calc R
H23C H 0.1300 0.8439 0.1793 0.057 Uiso 1 1 calc R
C24 C -0.3770(3) 0.99207(18) 0.25907(15) 0.0372(7) Uani 1 1 d .
H24A H -0.4274 1.0061 0.3029 0.056 Uiso 1 1 calc R
H24B H -0.4330 0.9488 0.2355 0.056 Uiso 1 1 calc R
H24C H -0.3838 1.0340 0.2244 0.056 Uiso 1 1 calc R
C25 C 0.5729(4) 0.72177(18) 0.25839(17) 0.0438(8) Uani 1 1 d .
C26 C 0.6390(4) 0.67215(17) 0.21242(16) 0.0413(8) Uani 1 1 d .
H26A H 0.5731 0.6416 0.1790 0.050 Uiso 1 1 calc R
C27 C 0.8083(5) 0.6687(2) 0.21716(19) 0.0581(10) Uani 1 1 d .
H27A H 0.8607 0.6348 0.1879 0.070 Uiso 1 1 calc R
C28 C 0.9011(4) 0.7199(2) 0.2696(2) 0.0638(12) Uani 1 1 d .
H28A H 1.0152 0.7195 0.2745 0.077 Uiso 1 1 calc R
C29 C 0.8203(6) 0.7685(2) 0.3113(2) 0.0596(10) Uani 1 1 d .
H29A H 0.8804 0.8022 0.3437 0.072 Uiso 1 1 calc R
C30 C 0.6572(5) 0.7692(2) 0.30707(18) 0.0558(9) Uani 1 1 d .
H30A H 0.6033 0.8017 0.3371 0.067 Uiso 1 1 calc R

loop_
_atom_site_aniso_label
_atom_site_aniso_U_11
_atom_site_aniso_U_22
_atom_site_aniso_U_33
_atom_site_aniso_U_23
_atom_site_aniso_U_13
_atom_site_aniso_U_12
O1 0.0466(13) 0.0238(11) 0.0671(14) -0.0012(9) -0.0200(11) -0.0093(9)
O2 0.0350(11) 0.0486(13) 0.0245(10) -0.0013(8) -0.0056(8) -0.0032(9)
O3 0.0655(19) 0.096(2) 0.108(2) 0.0039(19) -0.0121(18) -0.0133(16)
O4 0.082(2) 0.126(3) 0.086(2) 0.019(2) 0.0201(18) 0.037(2)
N1 0.067(2) 0.061(2) 0.059(2) 0.0195(16) 0.0091(18) 0.0139(17)
C1 0.0205(13) 0.0239(14) 0.0267(13) -0.0031(10) 0.0027(10) 0.0013(10)
C2 0.0266(14) 0.0242(14) 0.0244(13) -0.0023(10) 0.0006(11) 0.0032(11)
C3 0.0366(15) 0.0205(13) 0.0232(12) 0.0051(10) 0.0034(11) 0.0032(11)
C4 0.0256(14) 0.0240(14) 0.0269(13) -0.0028(11) -0.0001(11) 0.0001(11)
C5 0.0221(13) 0.0273(14) 0.0246(13) -0.0026(10) 0.0026(11) -0.0010(11)
C6 0.0255(14) 0.0250(13) 0.0216(13) 0.0029(10) 0.0021(10) 0.0011(11)
C7 0.0436(17) 0.0295(15) 0.0269(14) -0.0012(11) -0.0013(12) -0.0021(13)
C8 0.0397(16) 0.0265(15) 0.0322(15) -0.0019(11) -0.0014(12) -0.0044(12)
C9 0.0258(14) 0.0241(13) 0.0184(12) 0.0007(10) 0.0000(10) 0.0002(11)
C10 0.0252(14) 0.0265(14) 0.0278(13) -0.0009(11) -0.0016(11) 0.0006(11)
C11 0.0304(15) 0.0228(14) 0.0358(15) -0.0019(11) -0.0038(12) 0.0042(11)
C12 0.0314(15) 0.0225(14) 0.0329(14) 0.0014(11) -0.0080(12) -0.0054(11)
C13 0.0226(14) 0.0307(15) 0.0351(14) 0.0008(12) -0.0034(11) -0.0029(11)
C14 0.0278(15) 0.0266(14) 0.0273(13) 0.0005(11) 0.0001(11) -0.0013(11)
C15 0.0285(15) 0.0286(15) 0.0503(17) -0.0059(13) 0.0001(13) 0.0034(12)
C16 0.0333(16) 0.0341(17) 0.0522(18) -0.0063(13) 0.0075(14) 0.0017(13)
C17 0.0251(14) 0.0240(13) 0.0248(13) -0.0009(10) 0.0009(11) -0.0029(11)
C18 0.0284(14) 0.0274(14) 0.0271(13) -0.0015(11) 0.0028(11) -0.0030(11)
C19 0.0208(13) 0.0354(16) 0.0290(14) -0.0018(11) -0.0021(11) -0.0008(11)
C20 0.0283(14) 0.0299(15) 0.0211(12) -0.0026(10) -0.0014(11) -0.0037(11)
C21 0.0286(15) 0.0263(14) 0.0271(13) -0.0042(11) 0.0053(11) 0.0014(11)
C22 0.0256(14) 0.0280(14) 0.0250(13) -0.0021(11) 0.0006(11) -0.0006(11)
C23 0.0326(16) 0.0509(19) 0.0302(15) -0.0021(13) 0.0040(12) 0.0020(14)
C24 0.0290(15) 0.0508(18) 0.0306(14) -0.0082(13) -0.0020(12) 0.0080(13)
C25 0.050(2) 0.0399(18) 0.0420(17) 0.0167(15) 0.0071(15) 0.0040(15)
C26 0.048(2) 0.0364(17) 0.0376(16) 0.0089(13) -0.0010(15) -0.0055(14)
C27 0.069(3) 0.049(2) 0.060(2) 0.0295(17) 0.024(2) 0.0225(19)
C28 0.0320(19) 0.076(3) 0.079(3) 0.058(2) -0.0127(19) -0.0112(19)
C29 0.081(3) 0.048(2) 0.046(2) 0.0221(17) -0.009(2) -0.013(2)
C30 0.080(3) 0.043(2) 0.0431(19) 0.0122(15) 0.0040(19) -0.0004(19)

loop_
_atom_type_symbol
_atom_type_description
_atom_type_scat_dispersion_real
_atom_type_scat_dispersion_imag
_atom_type_scat_source
C C 0.0033 0.0016 'International Tables Vol C Tables 4.2.6.8 and 6.1.1.4'
H H 0.0000 0.0000 'International Tables Vol C Tables 4.2.6.8 and 6.1.1.4'
N N 0.0061 0.0033 'International Tables Vol C Tables 4.2.6.8 and 6.1.1.4'
O O 0.0106 0.0060 'International Tables Vol C Tables 4.2.6.8 and 6.1.1.4'

loop_
_geom_angle_atom_site_label_1
_geom_angle_atom_site_label_2
_geom_angle_atom_site_label_3
_geom_angle
C12 O1 H1A 119.2
C12 O1 H1B 121.8
H1A O1 H1B 117.5
C20 O2 H2A 119.1
C20 O2 H2B 126.4
H2A O2 H2B 114.5
O4 N1 O3 125.2(4)
O4 N1 C25 116.6(3)
O3 N1 C25 118.1(3)
C6 C1 C2 118.7(2)
C6 C1 C9 118.7(2)
C2 C1 C9 122.6(2)
C3 C2 C1 118.1(2)
C3 C2 C7 120.0(2)
C1 C2 C7 121.9(2)
C2 C3 C4 123.7(2)
C2 C3 H3A 118.2
C4 C3 H3A 118.2
C3 C4 C5 117.6(2)
C3 C4 C8 121.2(2)
C5 C4 C8 121.1(2)
C6 C5 C4 119.0(2)
C6 C5 C17 119.8(2)
C4 C5 C17 121.1(2)
C5 C6 C1 122.8(2)
C5 C6 H6A 118.6
C1 C6 H6A 118.6
C2 C7 H7A 109.5
C2 C7 H7B 109.5
H7A C7 H7B 109.5
C2 C7 H7C 109.5
H7A C7 H7C 109.5
H7B C7 H7C 109.5
C4 C8 H8A 109.5
C4 C8 H8B 109.5
H8A C8 H8B 109.5
C4 C8 H8C 109.5
H8A C8 H8C 109.5
H8B C8 H8C 109.5
C14 C9 C10 119.4(2)
C14 C9 C1 119.8(2)
C10 C9 C1 120.8(2)
C11 C10 C9 119.4(2)
C11 C10 C15 120.0(2)
C9 C10 C15 120.6(2)
C12 C11 C10 120.3(2)
C12 C11 H11A 119.8
C10 C11 H11A 119.8
C13 C12 O1 119.6(2)
C13 C12 C11 120.6(2)
O1 C12 C11 119.8(2)
C12 C13 C14 120.7(2)
C12 C13 H13A 119.7
C14 C13 H13A 119.7
C13 C14 C9 119.7(2)
C13 C14 C16 120.3(2)
C9 C14 C16 120.0(2)
C10 C15 H15A 109.5
C10 C15 H15B 109.5
H15A C15 H15B 109.5
C10 C15 H15C 109.5
H15A C15 H15C 109.5
H15B C15 H15C 109.5
C14 C16 H16A 109.5
C14 C16 H16B 109.5
H16A C16 H16B 109.5
C14 C16 H16C 109.5
H16A C16 H16C 109.5
H16B C16 H16C 109.5
C22 C17 C18 119.5(2)
C22 C17 C5 121.2(2)
C18 C17 C5 119.4(2)
C19 C18 C17 119.7(2)
C19 C18 C23 120.1(2)
C17 C18 C23 120.2(2)
C20 C19 C18 120.3(2)
C20 C19 H19A 119.9
C18 C19 H19A 119.9
C19 C20 C21 120.7(2)
C19 C20 O2 119.5(2)
C21 C20 O2 119.8(2)
C20 C21 C22 120.1(2)
C20 C21 H21A 120.0
C22 C21 H21A 120.0
C21 C22 C17 119.8(2)
C21 C22 C24 119.5(2)
C17 C22 C24 120.7(2)
C18 C23 H23A 109.5
C18 C23 H23B 109.5
H23A C23 H23B 109.5
C18 C23 H23C 109.5
H23A C23 H23C 109.5
H23B C23 H23C 109.5
C22 C24 H24A 109.5
C22 C24 H24B 109.5
H24A C24 H24B 109.5
C22 C24 H24C 109.5
H24A C24 H24C 109.5
H24B C24 H24C 109.5
C30 C25 C26 125.7(3)
C30 C25 N1 117.9(3)
C26 C25 N1 116.4(3)
C25 C26 C27 117.4(3)
C25 C26 H26A 121.3
C27 C26 H26A 121.3
C26 C27 C28 117.4(3)
C26 C27 H27A 121.3
C28 C27 H27A 121.3
C29 C28 C27 119.6(3)
C29 C28 H28A 120.2
C27 C28 H28A 120.2
C30 C29 C28 121.7(4)
C30 C29 H29A 119.1
C28 C29 H29A 119.1
C29 C30 C25 118.1(4)
C29 C30 H30A 120.9
C25 C30 H30A 120.9

loop_
_geom_bond_atom_site_label_1
_geom_bond_atom_site_label_2
_geom_bond_distance
O1 C12 1.380(3)
O1 H1A 0.9200
O1 H1B 0.8435
O2 C20 1.385(3)
O2 H2A 0.9049
O2 H2B 0.9387
O3 N1 1.210(4)
O4 N1 1.200(4)
N1 C25 1.520(5)
C1 C6 1.391(3)
C1 C2 1.400(3)
C1 C9 1.494(3)
C2 C3 1.384(3)
C2 C7 1.502(3)
C3 C4 1.396(3)
C3 H3A 0.9300
C4 C5 1.400(3)
C4 C8 1.503(3)
C5 C6 1.388(3)
C5 C17 1.501(3)
C6 H6A 0.9300
C7 H7A 0.9600
C7 H7B 0.9600
C7 H7C 0.9600
C8 H8A 0.9600
C8 H8B 0.9600
C8 H8C 0.9600
C9 C14 1.402(4)
C9 C10 1.402(3)
C10 C11 1.393(3)
C10 C15 1.500(4)
C11 C12 1.381(4)
C11 H11A 0.9300
C12 C13 1.363(4)
C13 C14 1.388(4)
C13 H13A 0.9300
C14 C16 1.497(4)
C15 H15A 0.9600
C15 H15B 0.9600
C15 H15C 0.9600
C16 H16A 0.9600
C16 H16B 0.9600
C16 H16C 0.9600
C17 C22 1.401(3)
C17 C18 1.402(4)
C18 C19 1.388(3)
C18 C23 1.505(4)
C19 C20 1.377(4)
C19 H19A 0.9300
C20 C21 1.381(4)
C21 C22 1.388(3)
C21 H21A 0.9300
C22 C24 1.506(4)
C23 H23A 0.9600
C23 H23B 0.9600
C23 H23C 0.9600
C24 H24A 0.9600
C24 H24B 0.9600
C24 H24C 0.9600
C25 C30 1.340(5)
C25 C26 1.354(4)
C26 C27 1.383(5)
C26 H26A 0.9300
C27 C28 1.451(6)
C27 H27A 0.9300
C28 C29 1.356(5)
C28 H28A 0.9300
C29 C30 1.331(6)
C29 H29A 0.9300
C30 H30A 0.9300

loop_
_geom_torsion_atom_site_label_1
_geom_torsion_atom_site_label_2
_geom_torsion_atom_site_label_3
_geom_torsion_atom_site_label_4
_geom_torsion
C6 C1 C2 C3 1.7(4)
C9 C1 C2 C3 -179.1(2)
C6 C1 C2 C7 -178.8(2)
C9 C1 C2 C7 0.5(4)
C1 C2 C3 C4 -2.0(4)
C7 C2 C3 C4 178.5(2)
C2 C3 C4 C5 0.7(4)
C2 C3 C4 C8 -178.7(2)
C3 C4 C5 C6 0.8(4)
C8 C4 C5 C6 -179.8(2)
C3 C4 C5 C17 178.2(2)
C8 C4 C5 C17 -2.4(4)
C4 C5 C6 C1 -1.0(4)
C17 C5 C6 C1 -178.5(2)
C2 C1 C6 C5 -0.2(4)
C9 C1 C6 C5 -179.5(2)
C6 C1 C9 C14 96.4(3)
C2 C1 C9 C14 -82.9(3)
C6 C1 C9 C10 -80.8(3)
C2 C1 C9 C10 99.9(3)
C14 C9 C10 C11 0.0(4)
C1 C9 C10 C11 177.2(2)
C14 C9 C10 C15 179.8(2)
C1 C9 C10 C15 -3.0(4)
C9 C10 C11 C12 0.0(4)
C15 C10 C11 C12 -179.7(2)
C10 C11 C12 C13 0.0(4)
C10 C11 C12 O1 -179.3(2)
O1 C12 C13 C14 179.2(2)
C11 C12 C13 C14 -0.1(4)
C12 C13 C14 C9 0.1(4)
C12 C13 C14 C16 -179.0(2)
C10 C9 C14 C13 -0.1(4)
C1 C9 C14 C13 -177.4(2)
C10 C9 C14 C16 179.0(2)
C1 C9 C14 C16 1.7(3)
C6 C5 C17 C22 -91.2(3)
C4 C5 C17 C22 91.4(3)
C6 C5 C17 C18 88.8(3)
C4 C5 C17 C18 -88.6(3)
C22 C17 C18 C19 1.6(4)
C5 C17 C18 C19 -178.4(2)
C22 C17 C18 C23 -180.0(2)
C5 C17 C18 C23 0.0(4)
C17 C18 C19 C20 -1.1(4)
C23 C18 C19 C20 -179.6(2)
C18 C19 C20 C21 0.0(4)
C18 C19 C20 O2 179.3(2)
C19 C20 C21 C22 0.7(4)
O2 C20 C21 C22 -178.6(2)
C20 C21 C22 C17 -0.3(4)
C20 C21 C22 C24 177.6(2)
C18 C17 C22 C21 -0.9(4)
C5 C17 C22 C21 179.1(2)
C18 C17 C22 C24 -178.8(2)
C5 C17 C22 C24 1.2(4)
O4 N1 C25 C30 -9.8(4)
O3 N1 C25 C30 169.6(3)
O4 N1 C25 C26 167.6(3)
O3 N1 C25 C26 -13.0(4)
C30 C25 C26 C27 1.6(5)
N1 C25 C26 C27 -175.6(2)
C25 C26 C27 C28 -1.6(4)
C26 C27 C28 C29 0.0(4)
C27 C28 C29 C30 1.8(5)
C28 C29 C30 C25 -1.9(5)
C26 C25 C30 C29 0.2(5)
N1 C25 C30 C29 177.3(3)
